data_7156624
loop_
_publ_author_name
'Intakaew, Neeranuth'
'Rithchumpon, Puracheth'
'Prommin, Chanatkran'
'Yimklan, Saranphong'
'Kungwan, Nawee'
'Thavornyutikarn, Praput'
'Meepowpan, Puttinan'

_publ_section_title
;
 Synthesis and characterization of novel chiral derivatizing agents
 containing \b-keto-anthracene adducts (KAAs) by <sup>1</sup>H-NMR:
 aromatic influence and chiral alcohol absolute configuration
 determination.
;
_journal_issue 3
_journal_name_full 'Organic &amp; biomolecular chemistry'
_journal_page_first 541
_journal_page_last 554
_journal_paper_doi 10.1039/c8ob02662a
_journal_volume 17
_journal_year 2019
_chemical_absolute_configuration rm
_chemical_formula_moiety '4(C35 H30 O5)'
_chemical_formula_sum 'C140 H120 O20'
_chemical_formula_weight 2122.35
_space_group_crystal_system monoclinic
_space_group_IT_number 4
_space_group_name_Hall 'P 2yb'
_space_group_name_H-M_alt 'P 1 21 1'
_symmetry_space_group_name_Hall 'P 2yb'
_symmetry_space_group_name_H-M 'P 1 21 1'
_atom_sites_solution_hydrogens geom
_atom_sites_solution_primary dual
_audit_creation_date 2018-12-07
_audit_creation_method
;
Olex2 1.2
(compiled 2018.05.29 svn.r3508 for OlexSys, GUI svn.r5506)
;
_audit_update_record
;
2018-12-07 deposited with the CCDC.
2018-12-10 downloaded from the CCDC.
;
_cell_angle_alpha 90
_cell_angle_beta 106.18(3)
_cell_angle_gamma 90
_cell_formula_units_Z 1
_cell_length_a 13.391(17)
_cell_length_b 10.239(13)
_cell_length_c 21.40(3)
_cell_measurement_reflns_used 3187
_cell_measurement_temperature 273(2)
_cell_measurement_theta_max 16.737
_cell_measurement_theta_min 2.543
_cell_volume 2818(6)
_computing_cell_refinement 'SAINT V8.30C (?, 2016)'
_computing_data_reduction 'SAINT V8.30C (?, 2016)'
_computing_molecular_graphics 'Olex2 (Dolomanov et al., 2009)'
_computing_publication_material 'Olex2 (Dolomanov et al., 2009)'
_computing_structure_refinement 'ShelXL (Sheldrick, 2015)'
_computing_structure_solution 'ShelXT (Sheldrick, 2015)'
_diffrn_ambient_temperature 273.15
_diffrn_measured_fraction_theta_full 0.971
_diffrn_measured_fraction_theta_max 0.971
_diffrn_measurement_device_type 'Bruker APEX-II CCD'
_diffrn_measurement_method '\f and \w scans'
_diffrn_radiation_monochromator graphite
_diffrn_radiation_type MoK\a
_diffrn_radiation_wavelength 0.71073
_diffrn_reflns_av_R_equivalents 0.0900
_diffrn_reflns_av_unetI/netI 0.1026
_diffrn_reflns_Laue_measured_fraction_full 0.971
_diffrn_reflns_Laue_measured_fraction_max 0.971
_diffrn_reflns_limit_h_max 13
_diffrn_reflns_limit_h_min -13
_diffrn_reflns_limit_k_max 10
_diffrn_reflns_limit_k_min -10
_diffrn_reflns_limit_l_max 21
_diffrn_reflns_limit_l_min -21
_diffrn_reflns_number 32630
_diffrn_reflns_point_group_measured_fraction_full 0.968
_diffrn_reflns_point_group_measured_fraction_max 0.968
_diffrn_reflns_theta_full 21.178
_diffrn_reflns_theta_max 21.178
_diffrn_reflns_theta_min 2.089
_diffrn_standards_number 0
_exptl_absorpt_coefficient_mu 0.083
_exptl_absorpt_correction_T_max 0.7446
_exptl_absorpt_correction_T_min 0.6669
_exptl_absorpt_correction_type multi-scan
_exptl_crystal_colour colourless
_exptl_crystal_colour_lustre clear
_exptl_crystal_colour_modifier light
_exptl_crystal_colour_primary colourless
_exptl_crystal_density_diffrn 1.251
_exptl_crystal_density_method 'not measured'
_exptl_crystal_description block
_exptl_crystal_F_000 1120
_exptl_crystal_recrystallization_method dichloromethane/hexane
_exptl_crystal_size_max 0.42
_exptl_crystal_size_mid 0.20
_exptl_crystal_size_min 0.17
_refine_diff_density_max 0.105
_refine_diff_density_min -0.174
_refine_diff_density_rms 0.030
_refine_ls_abs_structure_details
;
 Flack x determined using 1227 quotients [(I+)-(I-)]/[(I+)+(I-)]
 (Parsons, Flack and Wagner, Acta Cryst. B69 (2013) 249-259).
;
_refine_ls_abs_structure_Flack 0.0(8)
_refine_ls_extinction_method none
_refine_ls_goodness_of_fit_ref 0.802
_refine_ls_hydrogen_treatment constr
_refine_ls_matrix_type full
_refine_ls_number_parameters 799
_refine_ls_number_reflns 6020
_refine_ls_number_restraints 144
_refine_ls_restrained_S_all 0.803
_refine_ls_R_factor_all 0.0839
_refine_ls_R_factor_gt 0.0410
_refine_ls_shift/su_max 0.000
_refine_ls_shift/su_mean 0.000
_refine_ls_structure_factor_coef Fsqd
_refine_ls_weighting_details 'w=1/[\s^2^(Fo^2^)+(0.0245P)^2^] where P=(Fo^2^+2Fc^2^)/3'
_refine_ls_weighting_scheme calc
_refine_ls_wR_factor_gt 0.0633
_refine_ls_wR_factor_ref 0.0717
_reflns_Friedel_coverage 0.861
_reflns_Friedel_fraction_full 0.965
_reflns_Friedel_fraction_max 0.965
_reflns_number_gt 3531
_reflns_number_total 6020
_reflns_threshold_expression 'I > 2\s(I)'
_cod_data_source_file c8ob02662a2.cif
_cod_data_source_block 602103_3695_01r_0m
_cod_depositor_comments 'Adding full bibliography for 7156624--7156625.cif.'
_cod_original_cell_volume 2817(6)
_cod_database_code 7156624
_shelx_shelxl_version_number 2018/3
_shelx_space_group_comment
;
The symmetry employed for this shelxl refinement is uniquely defined
by the following loop, which should always be used as a source of
symmetry information in preference to the above space-group names.
They are only intended as comments.
;
_shelx_estimated_absorpt_t_max 0.986
_shelx_estimated_absorpt_t_min 0.966
_olex2_refinement_description
;
1. Fixed Uiso
 At 1.2 times of:
  All C(H) groups, All C(H,H) groups
 At 1.5 times of:
  All C(H,H,H) groups
2. Restrained distances
 C3"A-C4"A \\sim C5-C8"'
 with sigma of 0.02
 C3"A-C8"A \\sim C5-C8
 with sigma of 0.02
 C4"A-C5"A \\sim C8"'-C9
 with sigma of 0.02
 C8"A-C7"A \\sim C8-C11
 with sigma of 0.02
 C5"A-C6"A \\sim C9-C10
 with sigma of 0.02
 C6"A-C7"A \\sim C10-C11
 with sigma of 0.02
 O2A-C3"A \\sim O2A-C5
 with sigma of 0.04
 O2A-C2"A \\sim O2A-C7
 with sigma of 0.04
 C3"A-C2"A \\sim C5-C7
 with sigma of 0.04
 C3"A-C5"A \\sim C5-C9
 with sigma of 0.04
 C3"A-C7"A \\sim C5-C11
 with sigma of 0.04
 C4"A-C8"A \\sim C8"'-C8
 with sigma of 0.04
 C4"A-C6"A \\sim C8"'-C10
 with sigma of 0.04
 C8"A-C6"A \\sim C8-C10
 with sigma of 0.04
 C5"A-C7"A \\sim C9-C11
 with sigma of 0.04
 O2A-C1"A \\sim O2A-C6
 with sigma of 0.02
 C3"A-C1"A \\sim C5-C6
 with sigma of 0.02
 C1"A-C2"A \\sim C6-C7
 with sigma of 0.02
 C4"A-C1"A \\sim C8"'-C6
 with sigma of 0.04
 C1"A-C8"A \\sim C6-C8
 with sigma of 0.04
3. Restrained planarity
 C4"A, C5"A, C6"A, C7"A, C8"A, C3"A
 with sigma of 0.1
4. Uiso/Uaniso restraints and constraints
C6 \\sim C1"A: within 2A with sigma of 0.0001 and sigma for terminal atoms of
0.0002
Uanis(C1"A) \\sim Ueq, Uanis(C6) \\sim Ueq: with sigma of 0.001 and sigma for
terminal atoms of 0.002
5. Rigid body (RIGU) restrains
 C5, C8"', C6, C7, C8, C9, C10, C11
 with sigma for 1-2 distances of 0.001 and sigma for 1-3 distances of 0.001
 C3"A, C4"A, H4"A, C1"A, H1"A, C2"A, H2"A, H2"B, H2"C, C8"A, H8"A, C5"A, H5"A,
 C6"A, H6"A, C7"A, H7"A
 with sigma for 1-2 distances of 0.001 and sigma for 1-3 distances of 0.001
6. Others
 Sof(C5)=Sof(C8"')=Sof(H8"')=Sof(C6)=Sof(H1"')=Sof(C7)=Sof(H2"G)=Sof(H2"H)=
 Sof(H2"I)=Sof(C8)=Sof(H4"C)=Sof(C9)=Sof(H7"D)=Sof(C10)=Sof(H6"D)=Sof(C11)=
 Sof(H5"C)=1-FVAR(1)
 Sof(C3"A)=Sof(C4"A)=Sof(H4"A)=Sof(C1"A)=Sof(H1"A)=Sof(C2"A)=Sof(H2"A)=
 Sof(H2"B)=Sof(H2"C)=Sof(C8"A)=Sof(H8"A)=Sof(C5"A)=Sof(H5"A)=Sof(C6"A)=
 Sof(H6"A)=Sof(C7"A)=Sof(H7"A)=FVAR(1)
7.a Ternary CH refined with riding coordinates:
 C10B(H10B), C9B(H9B), C1'(H1'), C1'A(H1'A), C2AA(H2AA), C1"B(H1"B),
 C5BA(H5BA), C1"A(H1"A), C6(H1"')
7.b Secondary CH2 refined with riding coordinates:
 C12B(H12A,H12B), C12A(H12C,H12D)
7.c Aromatic/amide H refined with riding coordinates:
 C5B(H5B), C8B(H8B), C7B(H7B), C4B(H4B), C6B(H6B), C7"'(H7"C), C6"'(H6"C),
 C3B(H3B), C2B(H2B), C5"'(H5"'), C1B(H1B), C5A(H5A), C15(H15), C3"'(H3"'),
 C4"B(H4"B), C3(H7"'), C7A(H7A), C4"'(H4"'), C2A(H2A), C4(H6"'), C4BA(H4BA),
 C3BA(H3BA), C6A(H6A), C8"B(H8"B), C18(H18), C5"B(H5"B), C1A(H1A), C19(H19),
 C3A(H3A), C4"A(H4"A), C6"B(H6"B), C7"B(H7"B), C8"A(H8"A), C5"A(H5"A),
 C6"A(H6"A), C7"A(H7"A), C8"'(H8"'), C8(H4"C), C9(H7"D), C10(H6"D), C11(H5"C)
7.d Idealised Me refined as rotating group:
 C4'B(H4'A,H4'B,H4'C), C2"B(H2"D,H2"E,H2"F), C4'A(H4'D,H4'E,H4'F), C2"A(H2"A,
 H2"B,H2"C), C7(H2"G,H2"H,H2"I)
;
_olex2_submission_special_instructions 'No special instructions were received'

loop_
_space_group_symop_operation_xyz
'x, y, z'
'-x, y+1/2, -z'

loop_
_atom_site_label
_atom_site_type_symbol
_atom_site_fract_x
_atom_site_fract_y
_atom_site_fract_z
_atom_site_U_iso_or_equiv
_atom_site_adp_type
_atom_site_occupancy
_atom_site_site_symmetry_order
_atom_site_calc_flag
_atom_site_refinement_flags_posn
_atom_site_refinement_flags_adp
_atom_site_refinement_flags_occupancy
_atom_site_disorder_assembly
_atom_site_disorder_group
O2B O 0.9052(3) 0.1086(4) 0.4429(2) 0.0656(13) Uani 1 1 d . . . . .
O4A O 0.4266(3) -0.3754(4) 0.1786(2) 0.0687(13) Uani 1 1 d . . . . .
O5A O 0.3175(4) -0.4130(5) 0.0362(2) 0.0724(15) Uani 1 1 d . . . . .
O2A O 0.1989(3) -0.3603(5) 0.15008(19) 0.0740(15) Uani 1 1 d D . . . .
O4B O 0.8724(4) 0.0106(4) 0.5620(2) 0.0695(14) Uani 1 1 d . . . . .
O1B O 0.8292(3) -0.0871(5) 0.4131(2) 0.0681(14) Uani 1 1 d . . . . .
O3B O 0.7791(3) 0.1337(5) 0.6091(2) 0.0763(16) Uani 1 1 d . . . . .
O5B O 0.7548(4) 0.3060(5) 0.4833(3) 0.0827(17) Uani 1 1 d . . . . .
O1A O 0.2337(4) -0.1554(5) 0.1849(2) 0.0845(17) Uani 1 1 d . . . . .
C10A C 0.6499(5) -0.1434(6) 0.5595(3) 0.0417(17) Uani 1 1 d . . . . .
O3A O 0.5373(4) -0.3596(5) 0.1190(3) 0.0975(19) Uani 1 1 d . . . . .
C2'A C 0.2379(5) -0.2414(8) 0.1485(4) 0.057(2) Uani 1 1 d . . . . .
C3'B C 0.7858(6) 0.0734(7) 0.5634(4) 0.054(2) Uani 1 1 d . . . . .
C9AB C 0.4974(6) -0.0743(6) 0.4472(3) 0.0453(17) Uani 1 1 d . . . . .
C2' C 0.8254(6) 0.0240(8) 0.4298(3) 0.0574(19) Uani 1 1 d . . . . .
C10B C 0.6800(5) -0.1087(5) 0.4985(3) 0.0458(17) Uani 1 1 d . . . . .
H10B H 0.741039 -0.157841 0.495038 0.055 Uiso 1 1 calc R . . . .
C1"' C 0.2519(7) -0.3389(7) 0.0424(3) 0.058(2) Uani 1 1 d . . . . .
C11B C 0.6999(5) 0.0438(6) 0.5012(3) 0.0462(16) Uani 1 1 d . . . . .
C8AB C 0.5611(5) -0.0811(6) 0.5636(3) 0.0438(17) Uani 1 1 d . . . . .
C4AB C 0.5861(5) -0.1355(6) 0.4423(3) 0.0455(17) Uani 1 1 d . . . . .
C5B C 0.7015(5) -0.2311(6) 0.6056(4) 0.0538(18) Uani 1 1 d . . . . .
H5B H 0.762430 -0.270492 0.602390 0.065 Uiso 1 1 calc R . . . .
C9B C 0.5156(5) 0.0083(6) 0.5070(3) 0.0463(17) Uani 1 1 d . . . . .
H9B H 0.451100 0.048983 0.510439 0.056 Uiso 1 1 calc R . . . .
C8B C 0.5232(5) -0.1071(6) 0.6155(4) 0.0549(19) Uani 1 1 d . . . . .
H8B H 0.464267 -0.064232 0.619792 0.066 Uiso 1 1 calc R . . . .
C12B C 0.5982(4) 0.1117(5) 0.5040(3) 0.0486(17) Uani 1 1 d . . . . .
H12A H 0.611733 0.167374 0.542132 0.058 Uiso 1 1 calc R . . . .
H12B H 0.572268 0.165952 0.465763 0.058 Uiso 1 1 calc R . . . .
C2"' C 0.1424(7) -0.3569(8) 0.0030(3) 0.0609(19) Uani 1 1 d . . . . .
C7B C 0.5733(6) -0.1974(7) 0.6614(4) 0.065(2) Uani 1 1 d . . . . .
H7B H 0.546591 -0.215991 0.696163 0.078 Uiso 1 1 calc R . . . .
C1' C 0.7296(5) 0.0896(6) 0.4400(3) 0.0490(17) Uani 1 1 d . . . . .
H1' H 0.671663 0.063517 0.402884 0.059 Uiso 1 1 calc R . . . .
C4B C 0.5844(6) -0.2159(7) 0.3907(4) 0.063(2) Uani 1 1 d . . . . .
H4B H 0.644462 -0.258127 0.387884 0.076 Uiso 1 1 calc R . . . .
C6B C 0.6615(6) -0.2603(7) 0.6572(4) 0.068(2) Uani 1 1 d . . . . .
H6B H 0.693978 -0.321584 0.688340 0.082 Uiso 1 1 calc R . . . .
C3'A C 0.4626(6) -0.3200(7) 0.1328(4) 0.066(2) Uani 1 1 d . . . . .
C7"' C 0.1182(7) -0.4657(8) -0.0368(4) 0.074(2) Uani 1 1 d . . . . .
H7"C H 0.170390 -0.524931 -0.037787 0.088 Uiso 1 1 calc R . . . .
C3"B C 1.0223(6) 0.0539(9) 0.3792(5) 0.075(2) Uani 1 1 d . . . . .
C11A C 0.3993(5) -0.1992(6) 0.1068(3) 0.0528(18) Uani 1 1 d . . . . .
C6"' C 0.0179(9) -0.4879(9) -0.0750(4) 0.091(3) Uani 1 1 d . . . . .
H6"C H 0.003253 -0.559304 -0.102930 0.110 Uiso 1 1 calc R . . . .
C1'A C 0.2812(5) -0.2247(6) 0.0905(3) 0.0479(17) Uani 1 1 d . . . . .
H1'A H 0.247191 -0.147235 0.067137 0.057 Uiso 1 1 calc R . . . .
C2AA C 0.4389(5) -0.0917(7) 0.1614(3) 0.0605(19) Uani 1 1 d . . . . .
H2AA H 0.423263 -0.115218 0.202033 0.073 Uiso 1 1 calc R . . . .
C1 C 0.7327(5) 0.2965(9) 0.3705(5) 0.068(2) Uani 1 1 d . . . . .
C2 C 0.7381(5) 0.2395(7) 0.4352(5) 0.061(2) Uani 1 1 d . . . . .
C12A C 0.4254(5) -0.1513(7) 0.0446(3) 0.071(2) Uani 1 1 d . . . . .
H12C H 0.361846 -0.141959 0.009505 0.086 Uiso 1 1 calc R . . . .
H12D H 0.469107 -0.215129 0.031371 0.086 Uiso 1 1 calc R . . . .
C3B C 0.4899(8) -0.2330(8) 0.3423(4) 0.080(2) Uani 1 1 d . . . . .
H3B H 0.487357 -0.287481 0.307140 0.096 Uiso 1 1 calc R . . . .
C2B C 0.4025(7) -0.1710(8) 0.3463(4) 0.078(2) Uani 1 1 d . . . . .
H2B H 0.340529 -0.182123 0.313721 0.094 Uiso 1 1 calc R . . . .
C5"' C 0.7369(10) 0.4123(18) 0.2570(7) 0.148(6) Uani 1 1 d . . . . .
H5"' H 0.741103 0.450490 0.218423 0.178 Uiso 1 1 calc R . . . .
C5AA C 0.5538(6) -0.0738(7) 0.1709(4) 0.065(2) Uani 1 1 d . . . . .
C1"B C 1.0064(5) 0.0578(7) 0.4446(4) 0.075(2) Uani 1 1 d . . . . .
H1"B H 1.014015 -0.030386 0.463160 0.090 Uiso 1 1 calc R . . . .
C1B C 0.4055(6) -0.0900(7) 0.3996(4) 0.063(2) Uani 1 1 d . . . . .
H1B H 0.345704 -0.047390 0.402702 0.075 Uiso 1 1 calc R . . . .
C5A C 0.6315(7) -0.0931(7) 0.2276(4) 0.078(2) Uani 1 1 d . . . . .
H5A H 0.615936 -0.122857 0.264882 0.094 Uiso 1 1 calc R . . . .
C4AA C 0.3909(7) 0.0386(9) 0.1350(5) 0.082(3) Uani 1 1 d . . . . .
C5BA C 0.4828(7) -0.0181(11) 0.0577(4) 0.092(3) Uani 1 1 d . . . . .
H5BA H 0.501128 0.013802 0.019140 0.111 Uiso 1 1 calc R . . . .
C4'B C 0.9598(5) 0.0226(8) 0.6201(3) 0.097(3) Uani 1 1 d . . . . .
H4'A H 1.016638 -0.029715 0.615175 0.146 Uiso 1 1 calc GR . . . .
H4'B H 0.939287 -0.006962 0.657257 0.146 Uiso 1 1 calc GR . . . .
H4'C H 0.981073 0.112311 0.626075 0.146 Uiso 1 1 calc GR . . . .
C15 C -0.0589(8) -0.4047(12) -0.0713(5) 0.113(3) Uani 1 1 d . . . . .
H15 H -0.126897 -0.419534 -0.096125 0.136 Uiso 1 1 calc R . . . .
C3"' C 0.7048(7) 0.2269(9) 0.3143(6) 0.099(3) Uani 1 1 d . . . . .
H3"' H 0.685733 0.139760 0.315204 0.119 Uiso 1 1 calc R . . . .
C4"B C 0.9814(6) 0.1471(10) 0.3332(5) 0.095(3) Uani 1 1 d . . . . .
H4"B H 0.937440 0.210388 0.342100 0.114 Uiso 1 1 calc R . . . .
C8AA C 0.5770(7) -0.0338(8) 0.1147(4) 0.080(2) Uani 1 1 d . . . . .
C2"B C 1.0844(5) 0.1482(7) 0.4887(3) 0.087(2) Uani 1 1 d . . . . .
H2"D H 1.079363 0.233318 0.469265 0.131 Uiso 1 1 calc GR . . . .
H2"E H 1.153252 0.114360 0.494621 0.131 Uiso 1 1 calc GR . . . .
H2"F H 1.069937 0.154142 0.530075 0.131 Uiso 1 1 calc GR . . . .
C3 C 0.7612(5) 0.4254(10) 0.3698(5) 0.098(3) Uani 1 1 d . . . . .
H7"' H 0.779394 0.472688 0.408463 0.117 Uiso 1 1 calc R . . . .
C7A C 0.7551(7) -0.0268(10) 0.1734(6) 0.117(3) Uani 1 1 d . . . . .
H7A H 0.823889 -0.010500 0.174388 0.140 Uiso 1 1 calc R . . . .
C4"' C 0.7046(8) 0.2847(14) 0.2553(6) 0.134(4) Uani 1 1 d . . . . .
H4"' H 0.683429 0.238742 0.216309 0.161 Uiso 1 1 calc R . . . .
C2A C 0.3196(16) 0.271(2) 0.0813(11) 0.188(13) Uani 1 1 d . . . . .
H2A H 0.294932 0.351972 0.063510 0.226 Uiso 1 1 calc R . . . .
C9AA C 0.4136(7) 0.0756(9) 0.0793(6) 0.089(3) Uani 1 1 d . . . . .
C4 C 0.7630(8) 0.4858(14) 0.3119(7) 0.136(5) Uani 1 1 d . . . . .
H6"' H 0.781334 0.573214 0.310875 0.163 Uiso 1 1 calc R . . . .
C4BA C 0.6776(9) -0.0095(10) 0.1163(4) 0.120(4) Uani 1 1 d . . . . .
H4BA H 0.693870 0.018626 0.079026 0.145 Uiso 1 1 calc R . . . .
C3BA C 0.3338(7) 0.1152(11) 0.1642(5) 0.111(3) Uani 1 1 d . . . . .
H3BA H 0.319138 0.088562 0.202253 0.133 Uiso 1 1 calc R . . . .
C6A C 0.7322(7) -0.0677(9) 0.2284(4) 0.100(3) Uani 1 1 d . . . . .
H6A H 0.785261 -0.078335 0.266748 0.120 Uiso 1 1 calc R . . . .
C8"B C 1.0869(6) -0.0423(9) 0.3639(5) 0.110(3) Uani 1 1 d . . . . .
H8"B H 1.114139 -0.110080 0.392446 0.132 Uiso 1 1 calc R . . . .
C18 C 0.0649(8) -0.2757(9) 0.0055(5) 0.119(3) Uani 1 1 d . . . . .
H18 H 0.079354 -0.202681 0.032400 0.143 Uiso 1 1 calc R . . . .
C5"B C 1.0036(8) 0.1495(14) 0.2742(6) 0.152(5) Uani 1 1 d . . . . .
H5"B H 0.974077 0.213093 0.243577 0.182 Uiso 1 1 calc R . . . .
C4'A C 0.4802(6) -0.4951(8) 0.2072(4) 0.119(3) Uani 1 1 d . . . . .
H4'D H 0.482411 -0.555090 0.173131 0.178 Uiso 1 1 calc GR . . . .
H4'E H 0.443389 -0.534290 0.235020 0.178 Uiso 1 1 calc GR . . . .
H4'F H 0.549753 -0.474333 0.232165 0.178 Uiso 1 1 calc GR . . . .
C1A C 0.3763(9) 0.1977(13) 0.0498(7) 0.146(5) Uani 1 1 d . . . . .
H1A H 0.389533 0.225787 0.011550 0.175 Uiso 1 1 calc R . . . .
C19 C -0.0360(8) -0.2991(11) -0.0311(6) 0.153(5) Uani 1 1 d . . . . .
H19 H -0.088751 -0.242256 -0.028385 0.184 Uiso 1 1 calc R . . . .
C3A C 0.2978(15) 0.235(2) 0.1351(10) 0.191(9) Uani 1 1 d . . . . .
H3A H 0.258514 0.289852 0.153892 0.229 Uiso 1 1 calc R . . . .
C3"A C 0.0332(10) -0.4034(18) 0.1684(7) 0.068(4) Uani 0.638(14) 1 d D U P A 1
C4"A C 0.0047(12) -0.5231(17) 0.1356(8) 0.127(7) Uani 0.638(14) 1 d D U P A 1
H4"A H 0.056054 -0.582765 0.133480 0.153 Uiso 0.638(14) 1 calc R U P A 1
C1"A C 0.1423(10) -0.3741(14) 0.2005(7) 0.0778(18) Uani 0.638(14) 1 d D U P A 1
H1"A H 0.147857 -0.293357 0.225790 0.093 Uiso 0.638(14) 1 calc R U P A 1
C2"A C 0.1978(15) -0.4851(18) 0.2437(8) 0.109(6) Uani 0.638(14) 1 d D U P A 1
H2"A H 0.196515 -0.561945 0.217732 0.164 Uiso 0.638(14) 1 calc GR U P A 1
H2"B H 0.163416 -0.502873 0.276560 0.164 Uiso 0.638(14) 1 calc GR U P A 1
H2"C H 0.268662 -0.460556 0.263984 0.164 Uiso 0.638(14) 1 calc GR U P A 1
C6"B C 1.0691(12) 0.058(2) 0.2607(7) 0.188(10) Uani 1 1 d . . . . .
H6"B H 1.085851 0.059487 0.221374 0.225 Uiso 1 1 calc R . . . .
C7"B C 1.1079(10) -0.0315(16) 0.3050(8) 0.168(8) Uani 1 1 d . . . . .
H7"B H 1.153051 -0.092363 0.295432 0.202 Uiso 1 1 calc R . . . .
C8"A C -0.0439(11) -0.3273(18) 0.1740(9) 0.102(6) Uani 0.638(14) 1 d D U P A 1
H8"A H -0.025949 -0.250907 0.197940 0.122 Uiso 0.638(14) 1 calc R U P A 1
C5"A C -0.0984(13) -0.553(2) 0.1067(8) 0.165(8) Uani 0.638(14) 1 d D U P A 1
H5"A H -0.115725 -0.631300 0.084497 0.198 Uiso 0.638(14) 1 calc R U P A 1
C6"A C -0.1731(14) -0.470(2) 0.1103(8) 0.140(7) Uani 0.638(14) 1 d D U P A 1
H6"A H -0.242182 -0.488958 0.088840 0.168 Uiso 0.638(14) 1 calc R U P A 1
C7"A C -0.1461(15) -0.351(3) 0.1480(11) 0.124(8) Uani 0.638(14) 1 d D U P A 1
H7"A H -0.196681 -0.293634 0.153793 0.149 Uiso 0.638(14) 1 calc R U P A 1
C5 C 0.0459(17) -0.399(4) 0.1798(16) 0.119(11) Uani 0.362(14) 1 d D U P A 2
C8"' C -0.0157(18) -0.419(4) 0.1151(12) 0.124(11) Uani 0.362(14) 1 d D U P A 2
H8"' H 0.019493 -0.439878 0.084510 0.148 Uiso 0.362(14) 1 calc R . P A 2
C6 C 0.1593(16) -0.406(2) 0.2052(11) 0.0778(18) Uani 0.362(14) 1 d D U P A 2
H1"' H 0.183029 -0.347116 0.242359 0.093 Uiso 0.362(14) 1 calc R . P A 2
C7 C 0.203(3) -0.546(3) 0.2248(19) 0.167(19) Uani 0.362(14) 1 d D U P A 2
H2"G H 0.163161 -0.608454 0.194375 0.251 Uiso 0.362(14) 1 calc GR . P A 2
H2"H H 0.197720 -0.566136 0.267679 0.251 Uiso 0.362(14) 1 calc GR . P A 2
H2"I H 0.274305 -0.549770 0.224572 0.251 Uiso 0.362(14) 1 calc GR . P A 2
C8 C -0.0066(19) -0.324(3) 0.2130(14) 0.092(7) Uani 0.362(14) 1 d D U P A 2
H4"C H 0.030879 -0.281452 0.250567 0.111 Uiso 0.362(14) 1 calc R . P A 2
C9 C -0.1244(19) -0.412(4) 0.0925(15) 0.156(14) Uani 0.362(14) 1 d D U P A 2
H7"D H -0.159468 -0.438495 0.050510 0.187 Uiso 0.362(14) 1 calc R . P A 2
C10 C -0.175(2) -0.367(5) 0.1320(19) 0.133(15) Uani 0.362(14) 1 d D U P A 2
H6"D H -0.246995 -0.371002 0.122047 0.159 Uiso 0.362(14) 1 calc R . P A 2
C11 C -0.111(2) -0.310(3) 0.1931(16) 0.127(10) Uani 0.362(14) 1 d D U P A 2
H5"C H -0.143585 -0.262518 0.218949 0.152 Uiso 0.362(14) 1 calc R . P A 2

loop_
_atom_site_aniso_label
_atom_site_aniso_U_11
_atom_site_aniso_U_22
_atom_site_aniso_U_33
_atom_site_aniso_U_23
_atom_site_aniso_U_13
_atom_site_aniso_U_12
O2B 0.048(3) 0.062(3) 0.096(4) 0.001(3) 0.033(3) -0.006(3)
O4A 0.077(3) 0.062(4) 0.061(3) 0.017(3) 0.009(3) 0.011(3)
O5A 0.082(4) 0.067(3) 0.068(4) -0.014(3) 0.019(3) 0.008(3)
O2A 0.099(4) 0.079(4) 0.060(3) -0.017(3) 0.048(3) -0.025(3)
O4B 0.044(3) 0.099(4) 0.065(4) -0.004(3) 0.014(3) 0.012(3)
O1B 0.068(3) 0.057(3) 0.090(4) -0.017(3) 0.040(3) -0.004(3)
O3B 0.067(3) 0.088(4) 0.070(4) -0.025(3) 0.014(3) 0.004(3)
O5B 0.101(4) 0.056(4) 0.095(5) -0.012(3) 0.033(4) -0.019(3)
O1A 0.094(4) 0.083(4) 0.085(4) -0.038(3) 0.039(3) -0.015(3)
C10A 0.049(5) 0.038(4) 0.041(5) -0.003(4) 0.017(4) -0.003(4)
O3A 0.078(4) 0.107(4) 0.118(5) -0.006(4) 0.044(4) 0.024(4)
C2'A 0.048(5) 0.057(6) 0.064(6) -0.006(5) 0.013(4) -0.004(4)
C3'B 0.047(5) 0.053(5) 0.065(6) -0.001(4) 0.021(5) -0.002(4)
C9AB 0.043(5) 0.046(5) 0.044(5) 0.007(4) 0.007(4) -0.004(4)
C2' 0.060(6) 0.059(5) 0.058(5) 0.007(5) 0.025(4) 0.000(5)
C10B 0.049(5) 0.032(4) 0.063(5) -0.005(4) 0.028(4) 0.006(3)
C1"' 0.080(7) 0.055(5) 0.038(5) 0.005(4) 0.013(5) -0.002(5)
C11B 0.036(4) 0.047(5) 0.055(5) -0.004(4) 0.011(4) 0.007(3)
C8AB 0.038(4) 0.039(4) 0.056(5) -0.006(4) 0.015(4) -0.008(4)
C4AB 0.059(5) 0.040(4) 0.041(5) 0.000(4) 0.019(4) -0.008(4)
C5B 0.054(5) 0.047(5) 0.063(5) -0.009(4) 0.021(5) 0.007(4)
C9B 0.039(4) 0.043(4) 0.059(5) -0.003(4) 0.017(4) 0.006(4)
C8B 0.054(5) 0.060(5) 0.053(5) -0.013(4) 0.020(5) -0.006(4)
C12B 0.045(4) 0.041(4) 0.062(5) -0.002(4) 0.018(3) 0.002(4)
C2"' 0.077(7) 0.055(5) 0.046(5) 0.001(5) 0.010(5) -0.001(5)
C7B 0.082(6) 0.073(6) 0.046(5) -0.009(5) 0.030(5) -0.010(5)
C1' 0.045(4) 0.045(5) 0.060(5) -0.002(4) 0.022(4) -0.004(4)
C4B 0.080(6) 0.055(5) 0.059(6) 0.002(5) 0.025(5) -0.012(4)
C6B 0.090(6) 0.066(5) 0.047(5) 0.005(4) 0.017(5) 0.003(5)
C3'A 0.070(6) 0.070(6) 0.053(6) -0.005(5) 0.008(5) -0.008(5)
C7"' 0.085(7) 0.073(6) 0.063(6) -0.005(5) 0.023(5) -0.011(5)
C3"B 0.043(5) 0.086(7) 0.095(8) -0.019(6) 0.018(6) -0.016(5)
C11A 0.066(5) 0.054(5) 0.040(5) 0.009(4) 0.017(4) 0.002(4)
C6"' 0.109(8) 0.082(7) 0.074(7) -0.014(5) 0.011(7) -0.023(7)
C1'A 0.060(5) 0.047(4) 0.036(4) 0.003(4) 0.014(4) 0.001(4)
C2AA 0.074(6) 0.059(5) 0.050(5) -0.006(4) 0.020(4) -0.006(5)
C1 0.048(5) 0.069(7) 0.094(8) 0.024(6) 0.032(5) 0.008(4)
C2 0.044(5) 0.059(6) 0.087(8) 0.002(5) 0.028(5) -0.001(4)
C12A 0.081(6) 0.085(5) 0.051(5) 0.004(4) 0.024(4) -0.012(5)
C3B 0.118(8) 0.073(6) 0.057(6) -0.011(5) 0.039(7) -0.025(6)
C2B 0.091(7) 0.080(6) 0.056(7) 0.008(5) 0.009(5) -0.033(6)
C5"' 0.106(10) 0.209(19) 0.144(13) 0.107(14) 0.059(10) 0.027(11)
C5AA 0.065(6) 0.076(5) 0.057(6) -0.003(5) 0.021(5) -0.015(5)
C1"B 0.058(6) 0.074(6) 0.100(7) 0.011(5) 0.036(5) -0.002(5)
C1B 0.063(6) 0.055(5) 0.069(6) 0.016(5) 0.017(5) -0.010(4)
C5A 0.071(6) 0.101(7) 0.062(6) 0.002(5) 0.019(6) -0.015(5)
C4AA 0.082(7) 0.064(7) 0.090(8) -0.014(6) 0.006(6) -0.019(6)
C5BA 0.086(7) 0.129(8) 0.059(6) 0.031(6) 0.014(6) -0.027(7)
C4'B 0.051(5) 0.160(8) 0.072(6) -0.003(6) 0.002(5) 0.011(5)
C15 0.085(7) 0.115(9) 0.116(9) -0.003(7) -0.012(6) -0.010(7)
C3"' 0.125(8) 0.098(7) 0.086(8) 0.030(7) 0.051(7) 0.025(6)
C4"B 0.066(6) 0.147(9) 0.083(7) 0.004(7) 0.038(6) -0.005(6)
C8AA 0.072(7) 0.100(6) 0.071(7) 0.019(5) 0.023(6) -0.012(5)
C2"B 0.059(5) 0.124(7) 0.077(6) 0.006(5) 0.017(5) -0.022(5)
C3 0.058(5) 0.105(8) 0.126(9) 0.051(7) 0.018(5) -0.014(5)
C7A 0.073(7) 0.184(10) 0.099(8) -0.010(8) 0.035(7) -0.023(7)
C4"' 0.145(10) 0.153(11) 0.112(10) 0.044(10) 0.048(8) 0.042(9)
C2A 0.121(15) 0.061(10) 0.32(3) 0.016(16) -0.036(18) -0.010(8)
C9AA 0.077(7) 0.066(8) 0.101(8) 0.018(6) -0.013(6) -0.019(5)
C4 0.064(7) 0.152(13) 0.179(13) 0.089(12) 0.013(9) -0.014(7)
C4BA 0.096(8) 0.199(11) 0.068(7) 0.013(7) 0.026(7) -0.045(8)
C3BA 0.094(7) 0.065(7) 0.152(9) -0.047(8) -0.003(7) 0.002(6)
C6A 0.074(7) 0.149(8) 0.070(7) -0.001(6) 0.008(5) -0.008(6)
C8"B 0.062(6) 0.104(7) 0.159(11) -0.045(7) 0.025(6) -0.003(6)
C18 0.077(7) 0.111(8) 0.137(9) -0.063(6) -0.023(7) 0.006(7)
C5"B 0.083(9) 0.278(16) 0.101(10) -0.011(10) 0.037(7) -0.030(9)
C4'A 0.131(8) 0.090(7) 0.114(7) 0.033(6) -0.002(6) 0.017(6)
C1A 0.114(11) 0.092(11) 0.186(13) 0.048(10) -0.032(10) -0.037(7)
C19 0.089(9) 0.147(10) 0.186(12) -0.074(9) -0.023(8) 0.030(7)
C3A 0.114(12) 0.108(17) 0.30(3) -0.099(17) -0.024(16) -0.003(11)
C3"A 0.085(4) 0.079(8) 0.049(8) -0.001(6) 0.036(4) -0.010(4)
C4"A 0.110(8) 0.123(10) 0.161(16) -0.069(10) 0.057(9) -0.037(7)
C1"A 0.079(2) 0.078(2) 0.077(2) -0.0001(11) 0.0233(11) -0.0007(11)
C2"A 0.111(10) 0.145(13) 0.091(11) 0.036(9) 0.060(8) 0.051(9)
C6"B 0.099(13) 0.39(3) 0.082(10) -0.054(13) 0.032(10) -0.103(15)
C7"B 0.105(10) 0.266(19) 0.158(14) -0.160(14) 0.076(12) -0.055(11)
C8"A 0.085(5) 0.104(9) 0.119(15) -0.011(10) 0.033(8) 0.003(6)
C5"A 0.119(9) 0.196(14) 0.182(16) -0.095(12) 0.047(10) -0.053(9)
C6"A 0.102(10) 0.196(15) 0.133(14) -0.033(11) 0.051(9) -0.047(9)
C7"A 0.086(5) 0.155(14) 0.131(18) -0.003(13) 0.028(10) -0.005(8)
C5 0.081(4) 0.16(3) 0.117(14) -0.012(16) 0.024(6) 0.007(9)
C8"' 0.073(9) 0.18(3) 0.115(13) 0.004(16) 0.023(6) -0.024(16)
C6 0.079(2) 0.078(2) 0.077(2) -0.0001(11) 0.0233(11) -0.0007(11)
C7 0.23(3) 0.155(18) 0.20(4) 0.11(2) 0.19(3) 0.11(2)
C8 0.098(11) 0.084(16) 0.110(15) 0.055(13) 0.055(11) 0.014(12)
C9 0.074(9) 0.24(4) 0.152(17) -0.01(2) 0.026(8) -0.015(17)
C10 0.097(15) 0.16(4) 0.15(2) 0.04(2) 0.049(12) -0.003(17)
C11 0.099(11) 0.14(3) 0.15(2) 0.040(18) 0.051(12) 0.021(13)

loop_
_atom_type_symbol
_atom_type_description
_atom_type_scat_dispersion_real
_atom_type_scat_dispersion_imag
_atom_type_scat_source
C C 0.0033 0.0016 'International Tables Vol C Tables 4.2.6.8 and 6.1.1.4'
H H 0.0000 0.0000 'International Tables Vol C Tables 4.2.6.8 and 6.1.1.4'
O O 0.0106 0.0060 'International Tables Vol C Tables 4.2.6.8 and 6.1.1.4'

loop_
_geom_angle_atom_site_label_1
_geom_angle_atom_site_label_2
_geom_angle_atom_site_label_3
_geom_angle
C2' O2B C1"B 117.4(5)
C3'A O4A C4'A 115.3(6)
C2'A O2A C1"A 112.9(7)
C2'A O2A C6 122.5(11)
C3'B O4B C4'B 116.0(6)
C8AB C10A C10B 113.0(6)
C5B C10A C10B 125.0(6)
C5B C10A C8AB 122.0(6)
O2A C2'A C1'A 111.5(6)
O1A C2'A O2A 124.8(7)
O1A C2'A C1'A 123.5(7)
O4B C3'B C11B 109.5(6)
O3B C3'B O4B 122.5(7)
O3B C3'B C11B 127.8(7)
C4AB C9AB C9B 112.7(6)
C1B C9AB C4AB 120.5(7)
C1B C9AB C9B 126.9(7)
O2B C2' C1' 109.9(6)
O1B C2' O2B 125.3(7)
O1B C2' C1' 124.8(7)
C10A C10B H10B 112.0
C10A C10B C11B 106.5(5)
C11B C10B H10B 112.0
C4AB C10B C10A 106.4(5)
C4AB C10B H10B 112.0
C4AB C10B C11B 107.7(5)
O5A C1"' C2"' 119.8(7)
O5A C1"' C1'A 119.9(7)
C2"' C1"' C1'A 120.2(7)
C3'B C11B C10B 107.8(5)
C3'B C11B C12B 109.6(5)
C3'B C11B C1' 111.7(5)
C12B C11B C10B 107.7(5)
C1' C11B C10B 110.5(5)
C1' C11B C12B 109.6(5)
C10A C8AB C9B 113.3(6)
C8B C8AB C10A 119.0(6)
C8B C8AB C9B 127.7(6)
C9AB C4AB C10B 113.8(6)
C4B C4AB C9AB 121.0(6)
C4B C4AB C10B 125.2(7)
C10A C5B H5B 120.5
C10A C5B C6B 119.1(6)
C6B C5B H5B 120.5
C9AB C9B C8AB 106.1(5)
C9AB C9B H9B 111.5
C9AB C9B C12B 107.4(5)
C8AB C9B H9B 111.5
C8AB C9B C12B 108.5(5)
C12B C9B H9B 111.5
C8AB C8B H8B 120.3
C8AB C8B C7B 119.4(6)
C7B C8B H8B 120.3
C11B C12B H12A 109.7
C11B C12B H12B 109.7
C9B C12B C11B 110.0(5)
C9B C12B H12A 109.7
C9B C12B H12B 109.7
H12A C12B H12B 108.2
C7"' C2"' C1"' 118.3(8)
C18 C2"' C1"' 123.5(8)
C18 C2"' C7"' 118.2(8)
C8B C7B H7B 119.2
C6B C7B C8B 121.7(7)
C6B C7B H7B 119.2
C2' C1' C11B 114.6(5)
C2' C1' H1' 105.8
C2' C1' C2 110.4(5)
C11B C1' H1' 105.8
C11B C1' C2 113.6(5)
C2 C1' H1' 105.8
C4AB C4B H4B 120.7
C4AB C4B C3B 118.5(7)
C3B C4B H4B 120.7
C5B C6B H6B 120.6
C7B C6B C5B 118.8(7)
C7B C6B H6B 120.6
O4A C3'A C11A 109.6(7)
O3A C3'A O4A 122.6(8)
O3A C3'A C11A 127.7(8)
C2"' C7"' H7"C 119.4
C6"' C7"' C2"' 121.2(8)
C6"' C7"' H7"C 119.4
C4"B C3"B C1"B 121.9(8)
C4"B C3"B C8"B 117.8(9)
C8"B C3"B C1"B 120.1(10)
C3'A C11A C1'A 112.2(5)
C3'A C11A C2AA 105.0(5)
C3'A C11A C12A 109.6(6)
C1'A C11A C2AA 113.3(5)
C1'A C11A C12A 108.8(5)
C12A C11A C2AA 107.7(5)
C7"' C6"' H6"C 120.3
C15 C6"' C7"' 119.3(9)
C15 C6"' H6"C 120.3
C2'A C1'A C1"' 112.2(6)
C2'A C1'A C11A 115.8(5)
C2'A C1'A H1'A 106.2
C1"' C1'A C11A 109.6(6)
C1"' C1'A H1'A 106.2
C11A C1'A H1'A 106.2
C11A C2AA H2AA 111.9
C5AA C2AA C11A 107.7(5)
C5AA C2AA H2AA 111.9
C5AA C2AA C4AA 104.7(6)
C4AA C2AA C11A 108.4(6)
C4AA C2AA H2AA 111.9
C3"' C1 C2 123.3(9)
C3"' C1 C3 120.2(8)
C3 C1 C2 116.5(9)
O5B C2 C1' 120.3(7)
O5B C2 C1 121.7(7)
C1 C2 C1' 117.9(7)
C11A C12A H12C 109.7
C11A C12A H12D 109.7
C11A C12A C5BA 110.0(6)
H12C C12A H12D 108.2
C5BA C12A H12C 109.7
C5BA C12A H12D 109.7
C4B C3B H3B 119.6
C2B C3B C4B 120.8(8)
C2B C3B H3B 119.6
C3B C2B H2B 120.0
C3B C2B C1B 119.9(8)
C1B C2B H2B 120.0
C4"' C5"' H5"' 118.1
C4 C5"' H5"' 118.1
C4 C5"' C4"' 123.7(15)
C5A C5AA C2AA 126.6(7)
C5A C5AA C8AA 120.7(7)
C8AA C5AA C2AA 112.7(8)
O2B C1"B C3"B 111.7(6)
O2B C1"B H1"B 109.5
O2B C1"B C2"B 106.0(6)
C3"B C1"B H1"B 109.5
C3"B C1"B C2"B 110.6(6)
C2"B C1"B H1"B 109.5
C9AB C1B C2B 119.3(7)
C9AB C1B H1B 120.3
C2B C1B H1B 120.3
C5AA C5A H5A 120.5
C6A C5A C5AA 119.0(7)
C6A C5A H5A 120.5
C9AA C4AA C2AA 113.2(9)
C3BA C4AA C2AA 124.6(11)
C3BA C4AA C9AA 122.1(10)
C12A C5BA H5BA 111.6
C8AA C5BA C12A 108.4(8)
C8AA C5BA H5BA 111.6
C9AA C5BA C12A 107.6(6)
C9AA C5BA H5BA 111.6
C9AA C5BA C8AA 105.7(7)
O4B C4'B H4'A 109.5
O4B C4'B H4'B 109.5
O4B C4'B H4'C 109.5
H4'A C4'B H4'B 109.5
H4'A C4'B H4'C 109.5
H4'B C4'B H4'C 109.5
C6"' C15 H15 120.2
C6"' C15 C19 119.7(9)
C19 C15 H15 120.2
C1 C3"' H3"' 119.6
C1 C3"' C4"' 120.7(10)
C4"' C3"' H3"' 119.6
C3"B C4"B H4"B 119.1
C3"B C4"B C5"B 121.8(10)
C5"B C4"B H4"B 119.1
C5AA C8AA C5BA 113.4(8)
C4BA C8AA C5AA 119.4(8)
C4BA C8AA C5BA 127.2(9)
C1"B C2"B H2"D 109.5
C1"B C2"B H2"E 109.5
C1"B C2"B H2"F 109.5
H2"D C2"B H2"E 109.5
H2"D C2"B H2"F 109.5
H2"E C2"B H2"F 109.5
C1 C3 H7"' 119.7
C1 C3 C4 120.7(10)
C4 C3 H7"' 119.7
C4BA C7A H7A 119.7
C6A C7A H7A 119.7
C6A C7A C4BA 120.6(8)
C5"' C4"' C3"' 117.2(12)
C5"' C4"' H4"' 121.4
C3"' C4"' H4"' 121.4
C1A C2A H2A 117.8
C3A C2A H2A 117.8
C3A C2A C1A 124(3)
C4AA C9AA C5BA 113.6(9)
C4AA C9AA C1A 119.6(12)
C1A C9AA C5BA 126.7(13)
C5"' C4 C3 117.4(14)
C5"' C4 H6"' 121.3
C3 C4 H6"' 121.3
C8AA C4BA C7A 119.8(8)
C8AA C4BA H4BA 120.1
C7A C4BA H4BA 120.1
C4AA C3BA H3BA 121.0
C4AA C3BA C3A 118.0(14)
C3A C3BA H3BA 121.0
C5A C6A H6A 119.8
C7A C6A C5A 120.4(8)
C7A C6A H6A 119.8
C3"B C8"B H8"B 121.5
C7"B C8"B C3"B 117.1(11)
C7"B C8"B H8"B 121.5
C2"' C18 H18 119.5
C2"' C18 C19 120.9(9)
C19 C18 H18 119.5
C4"B C5"B H5"B 120.1
C6"B C5"B C4"B 119.8(14)
C6"B C5"B H5"B 120.1
O4A C4'A H4'D 109.5
O4A C4'A H4'E 109.5
O4A C4'A H4'F 109.5
H4'D C4'A H4'E 109.5
H4'D C4'A H4'F 109.5
H4'E C4'A H4'F 109.5
C2A C1A C9AA 115.9(17)
C2A C1A H1A 122.0
C9AA C1A H1A 122.0
C15 C19 C18 120.6(9)
C15 C19 H19 119.7
C18 C19 H19 119.7
C2A C3A C3BA 120(3)
C2A C3A H3A 120.0
C3BA C3A H3A 120.0
C4"A C3"A C1"A 120.5(13)
C8"A C3"A C4"A 116.5(13)
C8"A C3"A C1"A 122.7(14)
C3"A C4"A H4"A 119.6
C5"A C4"A C3"A 120.8(15)
C5"A C4"A H4"A 119.6
O2A C1"A H1"A 110.2
O2A C1"A C2"A 104.5(9)
C3"A C1"A O2A 108.9(10)
C3"A C1"A H1"A 110.2
C3"A C1"A C2"A 112.8(12)
C2"A C1"A H1"A 110.2
C1"A C2"A H2"A 109.5
C1"A C2"A H2"B 109.5
C1"A C2"A H2"C 109.5
H2"A C2"A H2"B 109.5
H2"A C2"A H2"C 109.5
H2"B C2"A H2"C 109.5
C5"B C6"B H6"B 120.9
C7"B C6"B C5"B 118.2(17)
C7"B C6"B H6"B 120.9
C8"B C7"B H7"B 117.4
C6"B C7"B C8"B 125.2(16)
C6"B C7"B H7"B 117.4
C3"A C8"A H8"A 117.1
C3"A C8"A C7"A 125.8(18)
C7"A C8"A H8"A 117.1
C4"A C5"A H5"A 119.6
C6"A C5"A C4"A 120.7(17)
C6"A C5"A H5"A 119.6
C5"A C6"A H6"A 120.3
C5"A C6"A C7"A 119.4(18)
C7"A C6"A H6"A 120.3
C8"A C7"A C6"A 117(2)
C8"A C7"A H7"A 121.7
C6"A C7"A H7"A 121.7
C8"' C5 C6 128(2)
C8 C5 C8"' 110(2)
C8 C5 C6 118(2)
C5 C8"' H8"' 116.7
C9 C8"' C5 127(2)
C9 C8"' H8"' 116.7
O2A C6 H1"' 109.7
O2A C6 C7 108.3(17)
C5 C6 O2A 104(2)
C5 C6 H1"' 109.7
C5 C6 C7 115(3)
C7 C6 H1"' 109.7
C6 C7 H2"G 109.5
C6 C7 H2"H 109.5
C6 C7 H2"I 109.5
H2"G C7 H2"H 109.5
H2"G C7 H2"I 109.5
H2"H C7 H2"I 109.5
C5 C8 H4"C 118.8
C11 C8 C5 122(2)
C11 C8 H4"C 118.8
C8"' C9 H7"D 120.9
C10 C9 C8"' 118(3)
C10 C9 H7"D 120.9
C9 C10 H6"D 122.0
C9 C10 C11 116(3)
C11 C10 H6"D 122.0
C8 C11 C10 122(3)
C8 C11 H5"C 119.0
C10 C11 H5"C 119.0

loop_
_geom_bond_atom_site_label_1
_geom_bond_atom_site_label_2
_geom_bond_distance
O2B C2' 1.343(8)
O2B C1"B 1.441(7)
O4A C3'A 1.333(8)
O4A C4'A 1.465(8)
O5A C1"' 1.196(7)
O2A C2'A 1.329(8)
O2A C1"A 1.487(12)
O2A C6 1.498(19)
O4B C3'B 1.333(7)
O4B C4'B 1.456(7)
O1B C2' 1.197(7)
O3B C3'B 1.180(7)
O5B C2 1.202(8)
O1A C2'A 1.188(7)
C10A C10B 1.510(7)
C10A C8AB 1.373(7)
C10A C5B 1.371(7)
O3A C3'A 1.189(7)
C2'A C1'A 1.518(8)
C3'B C11B 1.527(8)
C9AB C4AB 1.372(8)
C9AB C9B 1.497(8)
C9AB C1B 1.371(8)
C2' C1' 1.518(8)
C10B H10B 0.9800
C10B C11B 1.582(8)
C10B C4AB 1.504(8)
C1"' C2"' 1.485(9)
C1"' C1'A 1.534(8)
C11B C12B 1.545(7)
C11B C1' 1.543(7)
C8AB C9B 1.504(8)
C8AB C8B 1.370(7)
C4AB C4B 1.372(8)
C5B H5B 0.9300
C5B C6B 1.386(8)
C9B H9B 0.9800
C9B C12B 1.545(7)
C8B H8B 0.9300
C8B C7B 1.379(8)
C12B H12A 0.9700
C12B H12B 0.9700
C2"' C7"' 1.384(9)
C2"' C18 1.343(9)
C7B H7B 0.9300
C7B C6B 1.370(8)
C1' H1' 0.9800
C1' C2 1.546(9)
C4B H4B 0.9300
C4B C3B 1.405(9)
C6B H6B 0.9300
C3'A C11A 1.515(9)
C7"' H7"C 0.9300
C7"' C6"' 1.384(9)
C3"B C1"B 1.472(9)
C3"B C4"B 1.372(10)
C3"B C8"B 1.409(10)
C11A C1'A 1.544(8)
C11A C2AA 1.584(8)
C11A C12A 1.548(7)
C6"' H6"C 0.9300
C6"' C15 1.354(11)
C1'A H1'A 0.9800
C2AA H2AA 0.9800
C2AA C5AA 1.506(8)
C2AA C4AA 1.520(10)
C1 C2 1.484(10)
C1 C3"' 1.358(10)
C1 C3 1.375(10)
C12A H12C 0.9700
C12A H12D 0.9700
C12A C5BA 1.552(9)
C3B H3B 0.9300
C3B C2B 1.356(9)
C2B H2B 0.9300
C2B C1B 1.401(9)
C5"' H5"' 0.9300
C5"' C4"' 1.374(14)
C5"' C4 1.356(14)
C5AA C5A 1.376(9)
C5AA C8AA 1.386(8)
C1"B H1"B 0.9800
C1"B C2"B 1.513(8)
C1B H1B 0.9300
C5A H5A 0.9300
C5A C6A 1.368(9)
C4AA C9AA 1.364(10)
C4AA C3BA 1.362(11)
C5BA H5BA 0.9800
C5BA C8AA 1.499(9)
C5BA C9AA 1.494(11)
C4'B H4'A 0.9600
C4'B H4'B 0.9600
C4'B H4'C 0.9600
C15 H15 0.9300
C15 C19 1.362(11)
C3"' H3"' 0.9300
C3"' C4"' 1.394(11)
C4"B H4"B 0.9300
C4"B C5"B 1.375(12)
C8AA C4BA 1.360(9)
C2"B H2"D 0.9600
C2"B H2"E 0.9600
C2"B H2"F 0.9600
C3 H7"' 0.9300
C3 C4 1.391(12)
C7A H7A 0.9300
C7A C4BA 1.376(10)
C7A C6A 1.363(9)
C4"' H4"' 0.9300
C2A H2A 0.9300
C2A C1A 1.373(19)
C2A C3A 1.32(2)
C9AA C1A 1.426(13)
C4 H6"' 0.9300
C4BA H4BA 0.9300
C3BA H3BA 0.9300
C3BA C3A 1.403(19)
C6A H6A 0.9300
C8"B H8"B 0.9300
C8"B C7"B 1.370(13)
C18 H18 0.9300
C18 C19 1.381(10)
C5"B H5"B 0.9300
C5"B C6"B 1.366(19)
C4'A H4'D 0.9600
C4'A H4'E 0.9600
C4'A H4'F 0.9600
C1A H1A 0.9300
C19 H19 0.9300
C3A H3A 0.9300
C3"A C4"A 1.411(18)
C3"A C1"A 1.461(13)
C3"A C8"A 1.325(15)
C4"A H4"A 0.9300
C4"A C5"A 1.381(15)
C1"A H1"A 0.9800
C1"A C2"A 1.522(14)
C2"A H2"A 0.9600
C2"A H2"B 0.9600
C2"A H2"C 0.9600
C6"B H6"B 0.9300
C6"B C7"B 1.318(19)
C7"B H7"B 0.9300
C8"A H8"A 0.9300
C8"A C7"A 1.347(19)
C5"A H5"A 0.9300
C5"A C6"A 1.33(2)
C6"A H6"A 0.9300
C6"A C7"A 1.46(3)
C7"A H7"A 0.9300
C5 C8"' 1.42(3)
C5 C6 1.46(2)
C5 C8 1.36(2)
C8"' H8"' 0.9300
C8"' C9 1.40(2)
C6 H1"' 0.9800
C6 C7 1.56(2)
C7 H2"G 0.9600
C7 H2"H 0.9600
C7 H2"I 0.9600
C8 H4"C 0.9300
C8 C11 1.35(2)
C9 H7"D 0.9300
C9 C10 1.30(3)
C10 H6"D 0.9300
C10 C11 1.47(3)
C11 H5"C 0.9300

loop_
_geom_torsion_atom_site_label_1
_geom_torsion_atom_site_label_2
_geom_torsion_atom_site_label_3
_geom_torsion_atom_site_label_4
_geom_torsion
O2B C2' C1' C11B -107.4(6)
O2B C2' C1' C2 22.4(8)
O4A C3'A C11A C1'A -47.4(7)
O4A C3'A C11A C2AA 76.1(6)
O4A C3'A C11A C12A -168.4(5)
O5A C1"' C2"' C7"' 4.7(10)
O5A C1"' C2"' C18 -177.8(8)
O5A C1"' C1'A C2'A -111.3(7)
O5A C1"' C1'A C11A 18.8(8)
O2A C2'A C1'A C1"' 10.2(8)
O2A C2'A C1'A C11A -116.6(6)
O4B C3'B C11B C10B 60.6(6)
O4B C3'B C11B C12B 177.6(5)
O4B C3'B C11B C1' -60.9(7)
O1B C2' C1' C11B 72.0(9)
O1B C2' C1' C2 -158.3(7)
O3B C3'B C11B C10B -114.2(8)
O3B C3'B C11B C12B 2.8(10)
O3B C3'B C11B C1' 124.4(7)
O1A C2'A C1'A C1"' -165.1(7)
O1A C2'A C1'A C11A 68.1(9)
C10A C10B C11B C3'B 58.7(7)
C10A C10B C11B C12B -59.4(6)
C10A C10B C11B C1' -179.0(5)
C10A C10B C4AB C9AB 53.9(7)
C10A C10B C4AB C4B -124.3(6)
C10A C8AB C9B C9AB 56.3(7)
C10A C8AB C9B C12B -58.8(6)
C10A C8AB C8B C7B -1.7(9)
C10A C5B C6B C7B -2.0(9)
O3A C3'A C11A C1'A 136.8(8)
O3A C3'A C11A C2AA -99.6(9)
O3A C3'A C11A C12A 15.8(10)
C2'A O2A C1"A C3"A 117.2(11)
C2'A O2A C1"A C2"A -122.0(11)
C2'A O2A C6 C5 103(2)
C2'A O2A C6 C7 -134(2)
C3'B C11B C12B C9B -113.9(6)
C3'B C11B C1' C2' 61.6(7)
C3'B C11B C1' C2 -66.6(7)
C9AB C4AB C4B C3B 0.8(9)
C9AB C9B C12B C11B -59.5(7)
C2' O2B C1"B C3"B 85.3(7)
C2' O2B C1"B C2"B -154.2(5)
C2' C1' C2 O5B -106.9(7)
C2' C1' C2 C1 68.8(8)
C10B C10A C8AB C9B -0.8(7)
C10B C10A C8AB C8B 178.0(5)
C10B C10A C5B C6B -175.8(6)
C10B C11B C12B C9B 3.1(7)
C10B C11B C1' C2' -58.4(7)
C10B C11B C1' C2 173.5(5)
C10B C4AB C4B C3B 178.9(6)
C1"' C2"' C7"' C6"' -179.7(6)
C1"' C2"' C18 C19 -178.4(8)
C11B C10B C4AB C9AB -59.9(6)
C11B C10B C4AB C4B 121.8(6)
C11B C1' C2 O5B 23.4(9)
C11B C1' C2 C1 -160.9(5)
C8AB C10A C10B C11B 60.8(6)
C8AB C10A C10B C4AB -53.9(6)
C8AB C10A C5B C6B 1.6(9)
C8AB C9B C12B C11B 54.7(7)
C8AB C8B C7B C6B 1.3(9)
C4AB C9AB C9B C8AB -56.5(6)
C4AB C9AB C9B C12B 59.3(7)
C4AB C9AB C1B C2B 0.9(9)
C4AB C10B C11B C3'B 172.5(5)
C4AB C10B C11B C12B 54.4(6)
C4AB C10B C11B C1' -65.3(6)
C4AB C4B C3B C2B 0.3(10)
C5B C10A C10B C11B -121.7(6)
C5B C10A C10B C4AB 123.7(6)
C5B C10A C8AB C9B -178.5(5)
C5B C10A C8AB C8B 0.3(9)
C9B C9AB C4AB C10B 1.4(7)
C9B C9AB C4AB C4B 179.7(5)
C9B C9AB C1B C2B 179.6(6)
C9B C8AB C8B C7B 176.9(6)
C8B C8AB C9B C9AB -122.3(6)
C8B C8AB C9B C12B 122.6(6)
C8B C7B C6B C5B 0.6(10)
C12B C11B C1' C2' -176.9(6)
C12B C11B C1' C2 55.0(7)
C2"' C1"' C1'A C2'A 69.5(7)
C2"' C1"' C1'A C11A -160.5(5)
C2"' C7"' C6"' C15 -2.9(12)
C2"' C18 C19 C15 -0.7(16)
C1' C11B C12B C9B 123.3(5)
C4B C3B C2B C1B -0.8(11)
C3'A C11A C1'A C2'A 72.4(7)
C3'A C11A C1'A C1"' -55.7(7)
C3'A C11A C2AA C5AA 58.8(7)
C3'A C11A C2AA C4AA 171.7(7)
C3'A C11A C12A C5BA -112.5(7)
C7"' C2"' C18 C19 -0.9(14)
C7"' C6"' C15 C19 1.3(15)
C3"B C4"B C5"B C6"B -0.9(16)
C3"B C8"B C7"B C6"B -2.9(19)
C11A C2AA C5AA C5A -120.2(8)
C11A C2AA C5AA C8AA 59.8(8)
C11A C2AA C4AA C9AA -57.8(8)
C11A C2AA C4AA C3BA 124.5(8)
C11A C12A C5BA C8AA 55.9(9)
C11A C12A C5BA C9AA -58.0(9)
C6"' C15 C19 C18 0.5(17)
C1'A C1"' C2"' C7"' -176.0(6)
C1'A C1"' C2"' C18 1.5(10)
C1'A C11A C2AA C5AA -178.3(6)
C1'A C11A C2AA C4AA -65.5(7)
C1'A C11A C12A C5BA 124.5(7)
C2AA C11A C1'A C2'A -46.4(8)
C2AA C11A C1'A C1"' -174.5(5)
C2AA C11A C12A C5BA 1.3(8)
C2AA C5AA C5A C6A -177.6(7)
C2AA C5AA C8AA C5BA -0.2(10)
C2AA C5AA C8AA C4BA 177.9(8)
C2AA C4AA C9AA C5BA -1.6(10)
C2AA C4AA C9AA C1A -178.2(7)
C2AA C4AA C3BA C3A 177.6(9)
C1 C3"' C4"' C5"' 2.2(14)
C1 C3 C4 C5"' -0.7(16)
C2 C1 C3"' C4"' -177.8(7)
C2 C1 C3 C4 177.2(7)
C12A C11A C1'A C2'A -166.2(6)
C12A C11A C1'A C1"' 65.7(6)
C12A C11A C2AA C5AA -57.9(7)
C12A C11A C2AA C4AA 54.9(8)
C12A C5BA C8AA C5AA -59.1(10)
C12A C5BA C8AA C4BA 123.0(9)
C12A C5BA C9AA C4AA 60.7(9)
C12A C5BA C9AA C1A -122.9(9)
C3B C2B C1B C9AB 0.2(10)
C5AA C2AA C4AA C9AA 57.0(8)
C5AA C2AA C4AA C3BA -120.7(8)
C5AA C5A C6A C7A -1.5(13)
C5AA C8AA C4BA C7A 1.0(14)
C1"B O2B C2' O1B -7.9(10)
C1"B O2B C2' C1' 171.5(6)
C1"B C3"B C4"B C5"B 174.4(8)
C1"B C3"B C8"B C7"B -172.8(8)
C1B C9AB C4AB C10B -179.7(5)
C1B C9AB C4AB C4B -1.4(9)
C1B C9AB C9B C8AB 124.7(6)
C1B C9AB C9B C12B -119.4(6)
C5A C5AA C8AA C5BA 179.9(8)
C5A C5AA C8AA C4BA -2.0(12)
C4AA C2AA C5AA C5A 124.5(9)
C4AA C2AA C5AA C8AA -55.4(8)
C4AA C9AA C1A C2A 0.7(15)
C4AA C3BA C3A C2A 0(2)
C5BA C8AA C4BA C7A 178.8(10)
C5BA C9AA C1A C2A -175.5(12)
C4'B O4B C3'B O3B -1.2(10)
C4'B O4B C3'B C11B -176.3(5)
C3"' C1 C2 O5B -173.9(7)
C3"' C1 C2 C1' 10.5(10)
C3"' C1 C3 C4 -0.7(12)
C4"B C3"B C1"B O2B 34.6(10)
C4"B C3"B C1"B C2"B -83.1(9)
C4"B C3"B C8"B C7"B 3.0(12)
C4"B C5"B C6"B C7"B 1(2)
C8AA C5AA C5A C6A 2.3(12)
C8AA C5BA C9AA C4AA -54.9(9)
C8AA C5BA C9AA C1A 121.5(9)
C3 C1 C2 O5B 8.3(10)
C3 C1 C2 C1' -167.3(6)
C3 C1 C3"' C4"' 0.0(12)
C4"' C5"' C4 C3 3(2)
C9AA C4AA C3BA C3A 0.2(14)
C9AA C5BA C8AA C5AA 56.0(10)
C9AA C5BA C8AA C4BA -121.9(10)
C4 C5"' C4"' C3"' -3.8(19)
C4BA C7A C6A C5A 0.5(15)
C3BA C4AA C9AA C5BA 176.2(7)
C3BA C4AA C9AA C1A -0.5(12)
C6A C7A C4BA C8AA -0.2(16)
C8"B C3"B C1"B O2B -149.8(6)
C8"B C3"B C1"B C2"B 92.4(8)
C8"B C3"B C4"B C5"B -1.2(12)
C18 C2"' C7"' C6"' 2.7(11)
C5"B C6"B C7"B C8"B 1(3)
C4'A O4A C3'A O3A -4.9(10)
C4'A O4A C3'A C11A 179.0(5)
C1A C2A C3A C3BA 0(3)
C3A C2A C1A C9AA -1(3)
C3"A C4"A C5"A C6"A -1(2)
C3"A C8"A C7"A C6"A 0(3)
C4"A C3"A C1"A O2A 66.8(17)
C4"A C3"A C1"A C2"A -48.7(19)
C4"A C3"A C8"A C7"A -4(3)
C4"A C5"A C6"A C7"A -3(2)
C1"A O2A C2'A O1A 3.5(11)
C1"A O2A C2'A C1'A -171.7(7)
C1"A C3"A C4"A C5"A 178.3(13)
C1"A C3"A C8"A C7"A -177(2)
C8"A C3"A C4"A C5"A 5(2)
C8"A C3"A C1"A O2A -120.2(17)
C8"A C3"A C1"A C2"A 124.3(18)
C5"A C6"A C7"A C8"A 4(3)
C5 C8"' C9 C10 9(6)
C5 C8 C11 C10 -4(5)
C8"' C5 C6 O2A 33(5)
C8"' C5 C6 C7 -85(5)
C8"' C5 C8 C11 19(5)
C8"' C9 C10 C11 9(6)
C6 O2A C2'A O1A -10.0(14)
C6 O2A C2'A C1'A 174.7(10)
C6 C5 C8"' C9 180(4)
C6 C5 C8 C11 179(3)
C8 C5 C8"' C9 -23(6)
C8 C5 C6 O2A -123(4)
C8 C5 C6 C7 119(4)
C9 C10 C11 C8 -12(6)
